data_7020978
loop_
_publ_author_name
'Joshi, Hemant'
'Sharma, Kamal Nayan'
'Singh, Ved Vati'
'Singh, Pradhumn'
'Singh, Ajai Kumar'

_publ_section_title
;
 Selenium containing imidazolium salt in designing single source
 precursors for silver bromide and selenide nano-particles.
;
_journal_issue 7
_journal_name_full 'Dalton transactions (Cambridge, England : 2003)'
_journal_page_first 2366
_journal_page_last 2370
_journal_paper_doi 10.1039/c2dt32818f
_journal_volume 42
_journal_year 2013
_chemical_formula_moiety 'C36 H38 Ag2 Br4 N4 Se2'
_chemical_formula_sum 'C36 H38 Ag2 Br4 N4 Se2'
_chemical_formula_weight 1219.96
_chemical_name_systematic
;
?
;
_space_group_IT_number 14
_symmetry_cell_setting monoclinic
_symmetry_space_group_name_Hall '-P 2ybc'
_symmetry_space_group_name_H-M 'P 1 21/c 1'
_atom_sites_solution_hydrogens geom
_atom_sites_solution_primary direct
_atom_sites_solution_secondary difmap
_audit_creation_method SHELXL-97
_cell_angle_alpha 90.00
_cell_angle_beta 97.081(3)
_cell_angle_gamma 90.00
_cell_formula_units_Z 2
_cell_length_a 11.534(2)
_cell_length_b 13.521(2)
_cell_length_c 12.778(2)
_cell_measurement_reflns_used 6834
_cell_measurement_temperature 298(2)
_cell_measurement_theta_max 26.97
_cell_measurement_theta_min 2.20
_cell_volume 1977.5(5)
_computing_cell_refinement 'Bruker SMART'
_computing_data_collection 'Bruker SMART'
_computing_data_reduction 'Bruker SAINT'
_computing_molecular_graphics 'Bruker SHELXTL'
_computing_publication_material 'Bruker SHELXTL'
_computing_structure_refinement 'SHELXL-97 (Sheldrick, 1997)'
_computing_structure_solution 'SHELXS-97 (Sheldrick, 1990)'
_diffrn_ambient_temperature 298(2)
_diffrn_measured_fraction_theta_full 1.000
_diffrn_measured_fraction_theta_max 1.000
_diffrn_measurement_device_type 'CCD area detector'
_diffrn_measurement_method 'phi and omega scans'
_diffrn_radiation_monochromator graphite
_diffrn_radiation_source 'fine-focus sealed tube'
_diffrn_radiation_type MoK\a
_diffrn_radiation_wavelength 0.71073
_diffrn_reflns_av_R_equivalents 0.0430
_diffrn_reflns_av_sigmaI/netI 0.0348
_diffrn_reflns_limit_h_max 13
_diffrn_reflns_limit_h_min -13
_diffrn_reflns_limit_k_max 16
_diffrn_reflns_limit_k_min -16
_diffrn_reflns_limit_l_max 15
_diffrn_reflns_limit_l_min -15
_diffrn_reflns_number 18117
_diffrn_reflns_theta_full 25.00
_diffrn_reflns_theta_max 25.00
_diffrn_reflns_theta_min 1.78
_exptl_absorpt_coefficient_mu 6.903
_exptl_absorpt_correction_T_max 0.025
_exptl_absorpt_correction_T_min 0.004
_exptl_absorpt_correction_type multi-scan
_exptl_absorpt_process_details '(SADABS; Sheldrick, 1996)'
_exptl_crystal_colour white
_exptl_crystal_density_diffrn 2.049
_exptl_crystal_density_meas 2.049
_exptl_crystal_density_method 'not measured'
_exptl_crystal_description block
_exptl_crystal_F_000 1168.0
_exptl_crystal_size_max 0.29
_exptl_crystal_size_mid 0.25
_exptl_crystal_size_min 0.21
_refine_diff_density_max 0.526
_refine_diff_density_min -0.625
_refine_diff_density_rms 0.087
_refine_ls_extinction_method none
_refine_ls_goodness_of_fit_ref 1.052
_refine_ls_hydrogen_treatment constr
_refine_ls_matrix_type full
_refine_ls_number_parameters 217
_refine_ls_number_reflns 3476
_refine_ls_number_restraints 0
_refine_ls_restrained_S_all 1.052
_refine_ls_R_factor_all 0.0354
_refine_ls_R_factor_gt 0.0271
_refine_ls_shift/su_max 0.002
_refine_ls_shift/su_mean 0.000
_refine_ls_structure_factor_coef Fsqd
_refine_ls_weighting_details 'calc w=1/[\s^2^(Fo^2^)+(0.0279P)^2^+1.2960P] where P=(Fo^2^+2Fc^2^)/3'
_refine_ls_weighting_scheme calc
_refine_ls_wR_factor_gt 0.0652
_refine_ls_wR_factor_ref 0.0683
_reflns_number_gt 2933
_reflns_number_total 3476
_reflns_threshold_expression >2sigma(I)
_cod_data_source_file c2dt32818f.txt
_cod_data_source_block complex_1
_cod_depositor_comments
;
The following automatic conversions were performed:

'_symmetry_cell_setting' value 'Monoclinic' changed to 'monoclinic'
according to /home/saulius/struct/CIF-dictionaries/cif_core.dic
dictionary named 'cif_core.dic' version 2.4.2 from 2011-04-26.

Automatic conversion script
Id: cif_fix_values 1891 2012-01-12 08:04:46Z andrius 
;
_cod_original_cell_volume 1977.6(5)
_cod_original_sg_symbol_H-M 'P 21/c'
_cod_database_code 7020978

loop_
_symmetry_equiv_pos_as_xyz
'x, y, z'
'-x, y+1/2, -z+1/2'
'-x, -y, -z'
'x, -y-1/2, z-1/2'

loop_
_atom_site_label
_atom_site_type_symbol
_atom_site_fract_x
_atom_site_fract_y
_atom_site_fract_z
_atom_site_U_iso_or_equiv
_atom_site_adp_type
_atom_site_occupancy
_atom_site_symmetry_multiplicity
_atom_site_calc_flag
_atom_site_refinement_flags
Ag1 Ag 1.05928(3) 0.01327(2) 0.39769(2) 0.05381(11) Uani 1 1 d .
Br1 Br 0.90824(3) 0.14392(3) 0.45818(3) 0.04790(12) Uani 1 1 d .
Br2 Br 1.26643(3) 0.09383(3) 0.38447(3) 0.04548(12) Uani 1 1 d .
C1 C 0.8612(3) 0.0508(3) 0.1385(3) 0.0460(9) Uani 1 1 d .
H1 H 0.8758 0.0810 0.2042 0.055 Uiso 1 1 calc R
C2 C 0.7898(4) 0.0962(3) 0.0572(4) 0.0574(11) Uani 1 1 d .
H2 H 0.7569 0.1576 0.0679 0.069 Uiso 1 1 calc R
C3 C 0.7676(4) 0.0505(3) -0.0396(3) 0.0562(11) Uani 1 1 d .
H3 H 0.7190 0.0811 -0.0935 0.067 Uiso 1 1 calc R
C4 C 0.8159(4) -0.0388(3) -0.0571(3) 0.0541(10) Uani 1 1 d .
H4 H 0.8000 -0.0689 -0.1228 0.065 Uiso 1 1 calc R
C5 C 0.8887(4) -0.0852(3) 0.0223(3) 0.0475(9) Uani 1 1 d .
H5 H 0.9226 -0.1458 0.0100 0.057 Uiso 1 1 calc R
C6 C 0.9106(3) -0.0405(3) 0.1203(3) 0.0391(8) Uani 1 1 d .
C7 C 0.9279(3) -0.2169(3) 0.2604(3) 0.0474(9) Uani 1 1 d .
H7A H 0.8916 -0.2447 0.1944 0.057 Uiso 1 1 calc R
H7B H 0.9816 -0.2661 0.2934 0.057 Uiso 1 1 calc R
C8 C 0.8348(3) -0.2004(3) 0.3300(3) 0.0486(10) Uani 1 1 d .
H8A H 0.7993 -0.2636 0.3429 0.058 Uiso 1 1 calc R
H8B H 0.8707 -0.1752 0.3973 0.058 Uiso 1 1 calc R
C9 C 0.7161(3) -0.0491(3) 0.3341(3) 0.0426(9) Uani 1 1 d .
H9 H 0.7541 -0.0248 0.3973 0.051 Uiso 1 1 calc R
C10 C 0.6673(3) -0.1434(3) 0.1961(3) 0.0460(9) Uani 1 1 d .
H10 H 0.6662 -0.1951 0.1481 0.055 Uiso 1 1 calc R
C11 C 0.5948(3) -0.0644(3) 0.1903(3) 0.0522(10) Uani 1 1 d .
H11 H 0.5343 -0.0516 0.1369 0.063 Uiso 1 1 calc R
C12 C 0.5694(5) 0.0839(3) 0.3105(4) 0.0717(14) Uani 1 1 d .
H12A H 0.6105 0.1055 0.3774 0.086 Uiso 1 1 calc R
H12B H 0.4900 0.0679 0.3219 0.086 Uiso 1 1 calc R
C13 C 0.5661(3) 0.1675(3) 0.2340(3) 0.0464(9) Uani 1 1 d .
C14 C 0.4776(4) 0.1785(3) 0.1518(4) 0.0655(13) Uani 1 1 d .
H14 H 0.4191 0.1309 0.1410 0.079 Uiso 1 1 calc R
C15 C 0.4747(5) 0.2587(4) 0.0856(4) 0.0852(18) Uani 1 1 d .
H15 H 0.4146 0.2656 0.0305 0.102 Uiso 1 1 calc R
C16 C 0.5619(6) 0.3290(4) 0.1018(4) 0.0754(15) Uani 1 1 d .
H16 H 0.5604 0.3834 0.0571 0.090 Uiso 1 1 calc R
C17 C 0.6486(4) 0.3197(4) 0.1812(4) 0.0674(13) Uani 1 1 d .
H17 H 0.7068 0.3676 0.1913 0.081 Uiso 1 1 calc R
C18 C 0.6519(4) 0.2393(3) 0.2479(3) 0.0537(10) Uani 1 1 d .
H18 H 0.7125 0.2333 0.3028 0.064 Uiso 1 1 calc R
N1 N 0.7429(2) -0.1318(2) 0.2869(2) 0.0357(7) Uani 1 1 d .
N2 N 0.6263(3) -0.0068(2) 0.2767(3) 0.0452(8) Uani 1 1 d .
Se1 Se 1.01883(3) -0.10162(3) 0.22781(3) 0.04508(12) Uani 1 1 d .

loop_
_atom_site_aniso_label
_atom_site_aniso_U_11
_atom_site_aniso_U_22
_atom_site_aniso_U_33
_atom_site_aniso_U_23
_atom_site_aniso_U_13
_atom_site_aniso_U_12
Ag1 0.04592(19) 0.0586(2) 0.0554(2) 0.00111(15) 0.00034(14) -0.01072(14)
Br1 0.0454(2) 0.0434(2) 0.0524(2) 0.00608(17) -0.00389(17) 0.00191(16)
Br2 0.0361(2) 0.0450(2) 0.0552(2) 0.00505(17) 0.00474(17) -0.00563(15)
C1 0.052(2) 0.046(2) 0.042(2) -0.0023(17) 0.0156(18) -0.0056(18)
C2 0.063(3) 0.047(2) 0.066(3) 0.009(2) 0.021(2) 0.005(2)
C3 0.052(2) 0.065(3) 0.051(3) 0.015(2) 0.003(2) -0.004(2)
C4 0.060(3) 0.059(3) 0.042(2) -0.0051(19) 0.000(2) -0.013(2)
C5 0.051(2) 0.046(2) 0.045(2) -0.0084(18) 0.0033(18) -0.0032(18)
C6 0.0335(18) 0.042(2) 0.042(2) 0.0003(16) 0.0061(15) -0.0090(16)
C7 0.038(2) 0.034(2) 0.067(3) -0.0009(18) -0.0037(19) 0.0044(16)
C8 0.044(2) 0.041(2) 0.058(2) 0.0170(18) -0.0058(19) -0.0015(17)
C9 0.050(2) 0.041(2) 0.0381(19) 0.0040(17) 0.0111(17) -0.0093(18)
C10 0.045(2) 0.041(2) 0.049(2) -0.0041(17) -0.0036(18) -0.0034(17)
C11 0.035(2) 0.063(3) 0.056(2) 0.014(2) -0.0058(18) 0.0014(19)
C12 0.086(4) 0.057(3) 0.081(3) 0.015(2) 0.048(3) 0.024(2)
C13 0.045(2) 0.045(2) 0.051(2) 0.0040(18) 0.0153(18) 0.0158(18)
C14 0.039(2) 0.059(3) 0.094(3) -0.015(3) -0.008(2) 0.009(2)
C15 0.097(4) 0.089(4) 0.060(3) -0.012(3) -0.028(3) 0.048(3)
C16 0.121(5) 0.054(3) 0.055(3) 0.011(2) 0.025(3) 0.026(3)
C17 0.068(3) 0.053(3) 0.085(4) -0.005(3) 0.023(3) -0.001(2)
C18 0.043(2) 0.061(3) 0.054(2) -0.009(2) -0.0041(18) 0.010(2)
N1 0.0302(15) 0.0334(15) 0.0432(17) 0.0055(13) 0.0035(13) -0.0041(12)
N2 0.0492(19) 0.0398(17) 0.0497(19) 0.0091(15) 0.0185(16) 0.0077(15)
Se1 0.0319(2) 0.0540(2) 0.0484(2) -0.00483(18) 0.00112(16) -0.00458(16)

loop_
_atom_type_symbol
_atom_type_description
_atom_type_scat_dispersion_real
_atom_type_scat_dispersion_imag
_atom_type_scat_source
C C 0.0033 0.0016 'International Tables Vol C Tables 4.2.6.8 and 6.1.1.4'
H H 0.0000 0.0000 'International Tables Vol C Tables 4.2.6.8 and 6.1.1.4'
N N 0.0061 0.0033 'International Tables Vol C Tables 4.2.6.8 and 6.1.1.4'
Se Se -0.0929 2.2259 'International Tables Vol C Tables 4.2.6.8 and 6.1.1.4'
Br Br -0.2901 2.4595 'International Tables Vol C Tables 4.2.6.8 and 6.1.1.4'
Ag Ag -0.8971 1.1015 'International Tables Vol C Tables 4.2.6.8 and 6.1.1.4'

loop_
_geom_angle_atom_site_label_1
_geom_angle_atom_site_label_2
_geom_angle_atom_site_label_3
_geom_angle
_geom_angle_site_symmetry_1
_geom_angle_site_symmetry_3
Br2 Ag1 Br1 111.91(2) . .
Br2 Ag1 Se1 104.864(17) . .
Br1 Ag1 Se1 124.652(18) . .
Br2 Ag1 Br1 107.734(17) . 3_756
Br1 Ag1 Br1 110.558(17) . 3_756
Se1 Ag1 Br1 95.10(2) . 3_756
Br2 Ag1 Ag1 126.370(19) . 3_756
Br1 Ag1 Ag1 57.473(15) . 3_756
Se1 Ag1 Ag1 124.44(2) . 3_756
Br1 Ag1 Ag1 53.085(14) 3_756 3_756
Ag1 Br1 Ag1 69.442(17) . 3_756
C2 C1 C6 119.0(4) . .
C2 C1 H1 120.5 . .
C6 C1 H1 120.5 . .
C3 C2 C1 120.1(4) . .
C3 C2 H2 120.0 . .
C1 C2 H2 120.0 . .
C4 C3 C2 120.8(4) . .
C4 C3 H3 119.6 . .
C2 C3 H3 119.6 . .
C3 C4 C5 120.3(4) . .
C3 C4 H4 119.8 . .
C5 C4 H4 119.8 . .
C6 C5 C4 119.4(4) . .
C6 C5 H5 120.3 . .
C4 C5 H5 120.3 . .
C5 C6 C1 120.4(3) . .
C5 C6 Se1 119.2(3) . .
C1 C6 Se1 120.3(3) . .
C8 C7 Se1 116.9(3) . .
C8 C7 H7A 108.1 . .
Se1 C7 H7A 108.1 . .
C8 C7 H7B 108.1 . .
Se1 C7 H7B 108.1 . .
H7A C7 H7B 107.3 . .
N1 C8 C7 114.3(3) . .
N1 C8 H8A 108.7 . .
C7 C8 H8A 108.7 . .
N1 C8 H8B 108.7 . .
C7 C8 H8B 108.7 . .
H8A C8 H8B 107.6 . .
N2 C9 N1 108.9(3) . .
N2 C9 H9 125.6 . .
N1 C9 H9 125.6 . .
C11 C10 N1 106.3(3) . .
C11 C10 H10 126.9 . .
N1 C10 H10 126.9 . .
C10 C11 N2 107.8(3) . .
C10 C11 H11 126.1 . .
N2 C11 H11 126.1 . .
N2 C12 C13 114.4(3) . .
N2 C12 H12A 108.7 . .
C13 C12 H12A 108.7 . .
N2 C12 H12B 108.7 . .
C13 C12 H12B 108.7 . .
H12A C12 H12B 107.6 . .
C14 C13 C18 118.3(4) . .
C14 C13 C12 122.5(4) . .
C18 C13 C12 119.2(4) . .
C15 C14 C13 120.9(5) . .
C15 C14 H14 119.6 . .
C13 C14 H14 119.6 . .
C14 C15 C16 119.3(5) . .
C14 C15 H15 120.3 . .
C16 C15 H15 120.3 . .
C17 C16 C15 120.7(5) . .
C17 C16 H16 119.7 . .
C15 C16 H16 119.7 . .
C16 C17 C18 120.2(5) . .
C16 C17 H17 119.9 . .
C18 C17 H17 119.9 . .
C17 C18 C13 120.6(4) . .
C17 C18 H18 119.7 . .
C13 C18 H18 119.7 . .
C9 N1 C10 108.8(3) . .
C9 N1 C8 124.3(3) . .
C10 N1 C8 126.9(3) . .
C9 N2 C11 108.3(3) . .
C9 N2 C12 122.8(4) . .
C11 N2 C12 128.7(4) . .
C6 Se1 C7 100.17(15) . .
C6 Se1 Ag1 111.36(11) . .
C7 Se1 Ag1 109.69(12) . .

loop_
_geom_bond_atom_site_label_1
_geom_bond_atom_site_label_2
_geom_bond_distance
_geom_bond_site_symmetry_2
Ag1 Br2 2.6501(6) .
Ag1 Br1 2.6618(6) .
Ag1 Se1 2.6633(6) .
Ag1 Br1 2.8070(6) 3_756
Ag1 Ag1 3.1172(8) 3_756
Br1 Ag1 2.8070(6) 3_756
C1 C2 1.387(6) .
C1 C6 1.391(5) .
C1 H1 0.9300 .
C2 C3 1.377(6) .
C2 H2 0.9300 .
C3 C4 1.361(6) .
C3 H3 0.9300 .
C4 C5 1.385(6) .
C4 H4 0.9300 .
C5 C6 1.385(5) .
C5 H5 0.9300 .
C6 Se1 1.925(4) .
C7 C8 1.493(6) .
C7 Se1 1.952(4) .
C7 H7A 0.9700 .
C7 H7B 0.9700 .
C8 N1 1.464(4) .
C8 H8A 0.9700 .
C8 H8B 0.9700 .
C9 N2 1.323(5) .
C9 N1 1.325(5) .
C9 H9 0.9300 .
C10 C11 1.353(6) .
C10 N1 1.371(5) .
C10 H10 0.9300 .
C11 N2 1.364(5) .
C11 H11 0.9300 .
C12 N2 1.480(5) .
C12 C13 1.492(6) .
C12 H12A 0.9700 .
C12 H12B 0.9700 .
C13 C14 1.380(6) .
C13 C18 1.381(6) .
C14 C15 1.373(7) .
C14 H14 0.9300 .
C15 C16 1.380(8) .
C15 H15 0.9300 .
C16 C17 1.340(7) .
C16 H16 0.9300 .
C17 C18 1.379(6) .
C17 H17 0.9300 .
C18 H18 0.9300 .

loop_
_geom_torsion_atom_site_label_1
_geom_torsion_atom_site_label_2
_geom_torsion_atom_site_label_3
_geom_torsion_atom_site_label_4
_geom_torsion
_geom_torsion_site_symmetry_1
_geom_torsion_site_symmetry_4
Br2 Ag1 Br1 Ag1 -120.10(2) . 3_756
Se1 Ag1 Br1 Ag1 112.01(2) . 3_756
Br1 Ag1 Br1 Ag1 0.0 3_756 3_756
C6 C1 C2 C3 0.7(6) . .
C1 C2 C3 C4 -0.7(6) . .
C2 C3 C4 C5 -0.2(6) . .
C3 C4 C5 C6 0.9(6) . .
C4 C5 C6 C1 -0.9(6) . .
C4 C5 C6 Se1 -176.5(3) . .
C2 C1 C6 C5 0.1(6) . .
C2 C1 C6 Se1 175.6(3) . .
Se1 C7 C8 N1 61.4(4) . .
N1 C10 C11 N2 -0.3(4) . .
N2 C12 C13 C14 86.9(5) . .
N2 C12 C13 C18 -95.9(5) . .
C18 C13 C14 C15 -0.1(6) . .
C12 C13 C14 C15 177.1(4) . .
C13 C14 C15 C16 0.1(7) . .
C14 C15 C16 C17 -0.1(8) . .
C15 C16 C17 C18 0.1(7) . .
C16 C17 C18 C13 0.0(7) . .
C14 C13 C18 C17 0.1(6) . .
C12 C13 C18 C17 -177.3(4) . .
N2 C9 N1 C10 -0.3(4) . .
N2 C9 N1 C8 -177.4(3) . .
C11 C10 N1 C9 0.3(4) . .
C11 C10 N1 C8 177.3(3) . .
C7 C8 N1 C9 -121.2(4) . .
C7 C8 N1 C10 62.2(5) . .
N1 C9 N2 C11 0.1(4) . .
N1 C9 N2 C12 176.0(3) . .
C10 C11 N2 C9 0.1(4) . .
C10 C11 N2 C12 -175.5(4) . .
C13 C12 N2 C9 123.5(4) . .
C13 C12 N2 C11 -61.5(6) . .
C5 C6 Se1 C7 -70.7(3) . .
C1 C6 Se1 C7 113.8(3) . .
C5 C6 Se1 Ag1 173.4(3) . .
C1 C6 Se1 Ag1 -2.2(3) . .
C8 C7 Se1 C6 -78.8(3) . .
C8 C7 Se1 Ag1 38.4(3) . .
Br2 Ag1 Se1 C6 -102.53(11) . .
Br1 Ag1 Se1 C6 28.23(11) . .
Br1 Ag1 Se1 C6 147.59(11) 3_756 .
Ag1 Ag1 Se1 C6 99.66(11) 3_756 .
Br2 Ag1 Se1 C7 147.52(11) . .
Br1 Ag1 Se1 C7 -81.72(12) . .
Br1 Ag1 Se1 C7 37.64(12) 3_756 .
Ag1 Ag1 Se1 C7 -10.30(12) 3_756 .
